data_4101494
loop_
_publ_author_name
'Shintani, Ryo'
'Hayashi, Tamio'

_publ_section_title
;
 Palladium-catalyzed [3 + 3] cycloaddition of trimethylenemethane with
 azomethine imines.
;
_journal_issue 19
_journal_name_full 'Journal of the American Chemical Society'
_journal_page_first 6330
_journal_page_last 6331
_journal_paper_doi 10.1021/ja061662c
_journal_volume 128
_journal_year 2006
_chemical_formula_moiety 'C15 H18 N2 O '
_chemical_formula_sum 'C15 H18 N2 O'
_chemical_formula_weight 242.32
_space_group_IT_number 2
_symmetry_cell_setting triclinic
_symmetry_Int_Tables_number 2
_symmetry_space_group_name_Hall '-P 1'
_symmetry_space_group_name_H-M 'P -1'
_cell_angle_alpha 77.94(3)
_cell_angle_beta 84.96(3)
_cell_angle_gamma 75.35(3)
_cell_formula_units_Z 2
_cell_length_a 7.076(5)
_cell_length_b 7.693(5)
_cell_length_c 12.82(1)
_cell_measurement_reflns_used 5630
_cell_measurement_temperature 123.1
_cell_measurement_theta_max 27.5
_cell_measurement_theta_min 3.3
_cell_volume 659.7(8)
_computing_cell_refinement PROCESS-AUTO
_computing_data_collection PROCESS-AUTO
_computing_data_reduction CrystalStructure
_computing_publication_material 'CrystalStructure 3.6.0'
_computing_structure_refinement CRYSTALS
_computing_structure_solution SIR92
_diffrn_detector_area_resol_mean 10.00
_diffrn_measured_fraction_theta_full 0.9931
_diffrn_measured_fraction_theta_max 0.9931
_diffrn_measurement_device_type 'Rigaku RAXIS-RAPID'
_diffrn_measurement_method \w
_diffrn_radiation_type 'Mo K\a'
_diffrn_radiation_wavelength 0.7107
_diffrn_reflns_av_R_equivalents 0.021
_diffrn_reflns_limit_h_max 9
_diffrn_reflns_limit_h_min 0
_diffrn_reflns_limit_k_max 9
_diffrn_reflns_limit_k_min -9
_diffrn_reflns_limit_l_max 16
_diffrn_reflns_limit_l_min -16
_diffrn_reflns_number 3001
_diffrn_reflns_theta_full 27.47
_diffrn_reflns_theta_max 27.47
_exptl_absorpt_coefficient_mu 0.077
_exptl_absorpt_correction_type none
_exptl_crystal_colour colorless
_exptl_crystal_density_diffrn 1.220
_exptl_crystal_density_method 'not measured'
_exptl_crystal_description prism
_exptl_crystal_F_000 260.00
_exptl_crystal_size_max 0.52
_exptl_crystal_size_mid 0.30
_exptl_crystal_size_min 0.10
_refine_diff_density_max 0.22
_refine_diff_density_min -0.39
_refine_ls_extinction_method none
_refine_ls_goodness_of_fit_ref 1.340
_refine_ls_hydrogen_treatment refall
_refine_ls_number_parameters 181
_refine_ls_number_reflns 2539
_refine_ls_R_factor_gt 0.0460
_refine_ls_shift/su_max 0.0000
_refine_ls_structure_factor_coef F
_refine_ls_weighting_details 'w = 1/[0.0010Fo^2^ + 3.0000\s(Fo^2^) + 0.5000]'
_refine_ls_weighting_scheme calc
_refine_ls_wR_factor_ref 0.0640
_reflns_number_gt 2539
_reflns_number_total 3001
_reflns_threshold_expression F^2^>2.0\s(F^2^)
_cod_data_source_file ja061662csi20060309_111733.cif
_cod_data_source_block '_yuki29n'
_cod_original_formula_sum 'C15 H18 N2 O '
_cod_database_code 4101494

loop_
_symmetry_equiv_pos_site_id
_symmetry_equiv_pos_as_xyz
1 +X,+Y,+Z
2 -X,-Y,-Z

loop_
_atom_site_label
_atom_site_type_symbol
_atom_site_fract_x
_atom_site_fract_y
_atom_site_fract_z
_atom_site_U_iso_or_equiv
_atom_site_adp_type
_atom_site_occupancy
_atom_site_symmetry_multiplicity
_atom_site_calc_flag
_atom_site_refinement_flags
O(1) O 0.8287(1) 0.6666(1) 0.05986(8) 0.0255(3) Uani 1.00 1 d .
N(2) N 0.9908(1) 0.2728(1) 0.25662(9) 0.0179(3) Uani 1.00 1 d .
N(1) N 0.8532(1) 0.4057(1) 0.18743(9) 0.0187(3) Uani 1.00 1 d .
C(1) C 0.9233(2) 0.5421(2) 0.1255(1) 0.0190(3) Uani 1.00 1 d .
C(10) C 1.2096(2) -0.0322(2) 0.2804(1) 0.0183(3) Uani 1.00 1 d .
C(11) C 1.3859(2) -0.1239(2) 0.2398(1) 0.0208(3) Uani 1.00 1 d .
C(6) C 0.8832(2) 0.0332(2) 0.1967(1) 0.0229(3) Uani 1.00 1 d .
C(8) C 0.6741(2) 0.3555(2) 0.1735(1) 0.0219(3) Uani 1.00 1 d .
C(12) C 1.5236(2) -0.2470(2) 0.3074(1) 0.0262(3) Uani 1.00 1 d .
C(2) C 1.1319(2) 0.5131(2) 0.1564(1) 0.0220(3) Uani 1.00 1 d .
C(9) C 0.6401(2) 0.1494(2) 0.0536(1) 0.0272(4) Uani 1.00 1 d .
C(5) C 1.0620(2) 0.1066(2) 0.2081(1) 0.0179(3) Uani 1.00 1 d .
C(7) C 0.7259(2) 0.1769(2) 0.1347(1) 0.0214(3) Uani 1.00 1 d .
C(13) C 1.4867(2) -0.2784(2) 0.4165(1) 0.0285(4) Uani 1.00 1 d .
C(3) C 1.1454(2) 0.3722(2) 0.2611(1) 0.0209(3) Uani 1.00 1 d .
C(15) C 1.1709(2) -0.0690(2) 0.3904(1) 0.0317(4) Uani 1.00 1 d .
C(4) C 1.1055(2) 0.4604(2) 0.3585(1) 0.0311(4) Uani 1.00 1 d .
C(14) C 1.3086(3) -0.1910(2) 0.4579(1) 0.0354(4) Uani 1.00 1 d .
H(3) H 1.2716 0.2774 0.2641 0.025 Uiso 1.00 1 c R
H(6) H 1.0952 0.3627 0.4265 0.039 Uiso 1.00 1 c R
H(5) H 1.2074 0.5344 0.3583 0.039 Uiso 1.00 1 c R
H(4) H 0.9870 0.5402 0.3633 0.039 Uiso 1.00 1 c R
H(2) H 1.2132 0.4709 0.1010 0.027 Uiso 1.00 1 c R
H(1) H 1.1598 0.6306 0.1598 0.027 Uiso 1.00 1 c R
H(10) H 0.6057 0.3497 0.2422 0.026 Uiso 1.00 1 c R
H(11) H 0.5885 0.4606 0.1248 0.026 Uiso 1.00 1 c R
H(12) H 0.6889 0.0314 0.0278 0.033 Uiso 1.00 1 c R
H(13) H 0.5363 0.2503 0.0180 0.033 Uiso 1.00 1 c R
H(8) H 0.8244 -0.0055 0.2690 0.028 Uiso 1.00 1 c R
H(9) H 0.9285 -0.0794 0.1599 0.028 Uiso 1.00 1 c R
H(7) H 1.1234 0.1416 0.1386 0.021 Uiso 1.00 1 c R
H(14) H 1.4188 -0.0987 0.1647 0.025 Uiso 1.00 1 c R
H(15) H 1.6486 -0.3057 0.2716 0.031 Uiso 1.00 1 c R
H(16) H 1.5925 -0.3719 0.4631 0.034 Uiso 1.00 1 c R
H(18) H 1.0316 -0.0124 0.4218 0.034 Uiso 1.00 1 c R
H(17) H 1.2809 -0.2150 0.5327 0.040 Uiso 1.00 1 c R

loop_
_atom_site_aniso_label
_atom_site_aniso_U_11
_atom_site_aniso_U_22
_atom_site_aniso_U_33
_atom_site_aniso_U_12
_atom_site_aniso_U_13
_atom_site_aniso_U_23
O(1) 0.0280(6) 0.0201(5) 0.0261(5) -0.0030(4) -0.0074(4) -0.0004(4)
N(2) 0.0144(5) 0.0175(5) 0.0206(5) -0.0007(4) -0.0055(4) -0.0033(4)
N(1) 0.0145(5) 0.0161(5) 0.0244(6) -0.0014(4) -0.0069(4) -0.0016(4)
C(1) 0.0206(6) 0.0167(6) 0.0206(6) -0.0037(5) -0.0013(5) -0.0059(5)
C(10) 0.0199(6) 0.0164(6) 0.0178(6) -0.0031(5) -0.0035(5) -0.0020(5)
C(11) 0.0199(6) 0.0210(6) 0.0218(6) -0.0056(5) -0.0005(5) -0.0039(5)
C(6) 0.0258(7) 0.0176(6) 0.0254(7) -0.0055(5) -0.0077(5) -0.0014(5)
C(8) 0.0139(6) 0.0234(6) 0.0284(7) -0.0043(5) -0.0057(5) -0.0032(5)
C(12) 0.0196(7) 0.0216(6) 0.0364(8) -0.0021(6) -0.0032(6) -0.0055(6)
C(2) 0.0199(7) 0.0213(6) 0.0264(7) -0.0074(5) -0.0028(5) -0.0041(5)
C(9) 0.0290(7) 0.0258(7) 0.0277(7) -0.0098(6) -0.0084(6) -0.0001(6)
C(5) 0.0184(6) 0.0173(6) 0.0166(6) -0.0028(5) -0.0032(5) -0.0011(5)
C(7) 0.0200(6) 0.0195(6) 0.0250(7) -0.0082(5) -0.0046(5) 0.0007(5)
C(13) 0.0275(7) 0.0219(6) 0.0337(8) -0.0023(6) -0.0149(6) 0.0010(6)
C(3) 0.0157(6) 0.0214(6) 0.0263(7) -0.0041(5) -0.0061(5) -0.0045(5)
C(15) 0.0312(8) 0.0352(8) 0.0188(7) 0.0065(7) -0.0002(6) -0.0014(6)
C(4) 0.0332(8) 0.0359(8) 0.0287(8) -0.0109(7) -0.0090(6) -0.0097(6)
C(14) 0.0423(9) 0.0371(8) 0.0188(7) 0.0023(7) -0.0083(6) 0.0005(6)

loop_
_atom_type_symbol
_atom_type_description
_atom_type_scat_dispersion_real
_atom_type_scat_dispersion_imag
_atom_type_scat_source
C C 0.003 0.002
;
International Tables for Crystallography
(1992, Vol. C, Tables 4.2.6.8 and 6.1.1.4)
;
H H 0.000 0.000
;
International Tables for Crystallography
(1992, Vol. C, Table 6.1.1.4)
;
N N 0.006 0.003
;
International Tables for Crystallography
(1992, Vol. C, Tables 4.2.6.8 and 6.1.1.4)
;
O O 0.011 0.006
;
International Tables for Crystallography
(1992, Vol. C, Tables 4.2.6.8 and 6.1.1.4)
;

loop_
_geom_angle_atom_site_label_1
_geom_angle_atom_site_label_2
_geom_angle_atom_site_label_3
_geom_angle
O(1) C(1) N(1) 124.9(1)
O(1) C(1) C(2) 128.4(1)
N(2) N(1) C(1) 115.4(1)
N(2) N(1) C(8) 116.1(1)
C(3) N(2) N(1) 102.35(9)
C(5) N(2) N(1) 108.7(1)
C(3) N(2) C(5) 113.5(1)
N(2) C(5) C(10) 108.5(1)
N(2) C(5) C(6) 107.4(1)
N(2) C(3) C(2) 105.2(1)
N(2) C(3) C(4) 109.1(1)
C(8) N(1) C(1) 126.7(1)
N(1) C(1) C(2) 106.7(1)
N(1) C(8) C(7) 108.7(1)
C(1) C(2) C(3) 103.2(1)
C(5) C(10) C(11) 121.1(1)
C(15) C(10) C(11) 118.6(1)
C(10) C(11) C(12) 120.7(1)
C(10) C(5) C(6) 111.6(1)
C(15) C(10) C(5) 120.2(1)
C(10) C(15) C(14) 120.7(1)
C(11) C(12) C(13) 120.2(1)
C(7) C(6) C(5) 112.1(1)
C(6) C(7) C(8) 113.6(1)
C(6) C(7) C(9) 123.4(1)
C(8) C(7) C(9) 123.1(1)
C(12) C(13) C(14) 119.5(1)
C(2) C(3) C(4) 112.6(1)
C(13) C(14) C(15) 120.2(1)
N(2) C(5) H(7) 108.5717
N(2) C(3) H(3) 105.4482
N(1) C(8) H(10) 105.4869
N(1) C(8) H(11) 108.5751
C(1) C(2) H(2) 107.3609
C(1) C(2) H(1) 110.4223
C(10) C(11) H(14) 120.6854
C(10) C(5) H(7) 109.9682
C(10) C(15) H(18) 119.6355
H(14) C(11) C(12) 118.4866
C(11) C(12) H(15) 115.7099
H(8) C(6) C(5) 109.5314
H(9) C(6) C(5) 108.7410
C(6) C(5) H(7) 110.6655
H(8) C(6) C(7) 106.7526
H(9) C(6) C(7) 110.5649
H(9) C(6) H(8) 109.1195
H(10) C(8) C(7) 113.9197
H(11) C(8) C(7) 114.7358
H(11) C(8) H(10) 104.8776
H(15) C(12) C(13) 124.0387
C(12) C(13) H(16) 117.2683
H(2) C(2) C(3) 113.9310
H(1) C(2) C(3) 116.3060
C(2) C(3) H(3) 111.4001
H(1) C(2) H(2) 105.3926
H(12) C(9) C(7) 119.0707
H(13) C(9) C(7) 118.2303
H(13) C(9) H(12) 122.5659
C(13) C(14) H(17) 119.8070
H(16) C(13) C(14) 123.1562
H(3) C(3) C(4) 112.5634
C(3) C(4) H(6) 110.0529
C(3) C(4) H(5) 108.4015
C(3) C(4) H(4) 116.5630
H(18) C(15) C(14) 119.5050
C(15) C(14) H(17) 120.0037
H(5) C(4) H(6) 116.3775
H(4) C(4) H(6) 99.7983
H(4) C(4) H(5) 105.7182

loop_
_geom_bond_atom_site_label_1
_geom_bond_atom_site_label_2
_geom_bond_distance
O(1) C(1) 1.229(1)
N(2) N(1) 1.431(1)
N(2) C(5) 1.492(2)
N(2) C(3) 1.496(2)
N(1) C(1) 1.350(2)
N(1) C(8) 1.451(2)
C(1) C(2) 1.512(2)
C(10) C(11) 1.386(2)
C(10) C(5) 1.510(2)
C(10) C(15) 1.395(2)
C(11) C(10) 1.386(2)
C(11) C(12) 1.391(2)
C(6) C(5) 1.540(2)
C(6) C(7) 1.503(2)
C(8) C(7) 1.506(2)
C(12) C(13) 1.383(2)
C(2) C(3) 1.532(2)
C(9) C(7) 1.327(2)
C(5) C(10) 1.510(2)
C(13) C(14) 1.387(2)
C(3) C(4) 1.515(2)
C(15) C(10) 1.395(2)
C(15) C(14) 1.387(2)
C(11) H(14) 0.9608
C(6) H(8) 1.0001
C(6) H(9) 1.0384
C(8) H(10) 0.9659
C(8) H(11) 1.0088
C(12) H(15) 1.0041
C(2) H(2) 0.9328
C(2) H(1) 0.9822
C(9) H(12) 0.9992
C(9) H(13) 0.9864
C(5) H(7) 0.9730
C(13) H(16) 1.0301
C(3) H(3) 0.9982
C(15) H(18) 1.0541
C(4) H(6) 1.0354
C(4) H(5) 1.0248
C(4) H(4) 0.9114
C(14) H(17) 0.9501

loop_
_geom_contact_atom_site_label_1
_geom_contact_atom_site_label_2
_geom_contact_distance
_geom_contact_site_symmetry_2
O(1) O(1) 3.556(1) 76502
O(1) N(2) 3.523(1) .
O(1) N(1) 2.288(1) .
O(1) C(1) 3.277(2) 76502
O(1) C(8) 2.938(2) .
O(1) C(2) 2.470(2) .
O(1) C(2) 3.308(2) 76502
O(1) C(9) 3.569(2) 66502
O(1) C(3) 3.579(2) .
N(2) C(1) 2.352(2) .
N(2) C(10) 2.437(1) .
N(2) C(6) 2.444(2) .
N(2) C(8) 2.445(2) .
N(2) C(2) 2.405(2) .
N(2) C(7) 2.864(2) .
N(2) C(15) 2.878(2) .
N(2) C(4) 2.452(2) .
N(1) C(6) 2.798(2) .
N(1) C(12) 3.588(2) 46501
N(1) C(2) 2.298(2) .
N(1) C(9) 3.532(2) .
N(1) C(5) 2.376(1) .
N(1) C(7) 2.404(2) .
N(1) C(3) 2.281(2) .
N(1) C(4) 3.103(2) .
C(1) O(1) 3.277(2) 76502
C(1) C(1) 3.442(2) 76502
C(1) C(8) 2.504(2) .
C(1) C(5) 3.217(2) .
C(1) C(7) 3.417(2) .
C(1) C(3) 2.385(2) .
C(1) C(4) 3.235(2) .
C(10) N(2) 2.437(1) .
C(10) C(6) 2.522(2) .
C(10) C(12) 2.414(2) .
C(10) C(13) 2.796(2) .
C(10) C(3) 2.988(2) .
C(10) C(14) 2.417(2) .
C(11) C(6) 3.509(2) .
C(11) C(9) 3.524(2) 65501
C(11) C(5) 2.523(2) .
C(11) C(13) 2.405(2) .
C(11) C(15) 2.392(2) .
C(11) C(14) 2.767(2) .
C(6) C(10) 2.522(2) .
C(6) C(8) 2.517(2) .
C(6) C(9) 2.492(2) .
C(6) C(15) 3.193(2) .
C(8) C(9) 2.492(2) .
C(8) C(5) 2.932(2) .
C(12) N(1) 3.588(2) 64501
C(12) C(10) 2.414(2) .
C(12) C(15) 2.766(2) .
C(12) C(14) 2.393(2) .
C(2) O(1) 3.308(2) 76502
C(2) C(5) 3.213(2) .
C(2) C(4) 2.535(2) .
C(9) O(1) 3.569(2) 66502
C(9) C(11) 3.524(2) 45501
C(5) C(7) 2.524(2) .
C(5) C(3) 2.499(2) .
C(5) C(15) 2.520(2) .
C(13) C(10) 2.796(2) .
C(13) C(15) 2.405(2) .
C(3) C(10) 2.988(2) .
C(3) C(15) 3.420(2) .
C(14) C(10) 2.417(2) .
O(1) H(2) 2.7916 .
O(1) H(2) 2.5758 76502
O(1) H(1) 2.6933 .
O(1) H(10) 3.5794 .
O(1) H(11) 2.5799 .
O(1) H(12) 2.6855 56501
O(1) H(13) 2.7249 66502
O(1) H(9) 2.8053 56501
O(1) H(7) 2.7011 76502
O(1) H(14) 3.3408 46501
O(1) H(15) 2.9217 46501
N(2) H(3) 2.0072 .
N(2) H(6) 2.6332 .
N(2) H(5) 3.3325 .
N(2) H(4) 2.6915 .
N(2) H(2) 2.8582 .
N(2) H(1) 3.2437 .
N(2) H(10) 2.6524 .
N(2) H(11) 3.2847 .
N(2) H(8) 2.6636 .
N(2) H(9) 3.3427 .
N(2) H(7) 2.0244 .
N(2) H(15) 3.5532 46501
N(2) H(18) 2.6885 .
N(2) H(17) 3.1947 75602
N(1) H(3) 3.0548 .
N(1) H(6) 3.5552 .
N(1) H(4) 2.9823 .
N(1) H(2) 2.8079 .
N(1) H(1) 3.0543 .
N(1) H(10) 1.9456 .
N(1) H(11) 2.0134 .
N(1) H(8) 3.1698 .
N(1) H(7) 2.5558 .
N(1) H(15) 2.7006 46501
C(1) H(3) 3.1780 .
C(1) H(4) 3.1172 .
C(1) H(2) 1.9994 .
C(1) H(2) 3.1672 76502
C(1) H(1) 2.0705 .
C(1) H(10) 3.1056 .
C(1) H(11) 2.6003 .
C(1) H(9) 3.0448 56501
C(1) H(7) 3.0244 .
C(1) H(15) 2.7902 46501
C(10) H(3) 2.4925 .
C(10) H(5) 3.2786 54501
C(10) H(1) 3.3890 54501
C(10) H(8) 2.6956 .
C(10) H(9) 2.7590 .
C(10) H(7) 2.0570 .
C(10) H(14) 2.0501 .
C(10) H(15) 3.2893 .
C(10) H(18) 2.1243 .
C(10) H(17) 3.2733 .
C(11) H(3) 3.0622 .
C(11) H(5) 3.2389 54501
C(11) H(1) 3.1319 54501
C(11) H(12) 3.5102 65501
C(11) H(12) 3.4146 75502
C(11) H(13) 3.5943 75502
C(11) H(8) 3.5177 65501
C(11) H(9) 3.3932 .
C(11) H(7) 2.5884 .
C(11) H(15) 2.0386 .
C(11) H(16) 3.3187 .
C(11) H(18) 3.3453 .
C(6) H(1) 3.3215 54501
C(6) H(10) 2.8461 .
C(6) H(11) 3.4073 .
C(6) H(12) 2.6680 .
C(6) H(13) 3.3726 .
C(6) H(7) 2.0916 .
C(6) H(15) 3.3674 45501
C(6) H(18) 3.0787 .
C(8) H(3) 3.1333 45501
C(8) H(2) 3.3186 45501
C(8) H(2) 3.5887 76502
C(8) H(12) 3.3898 .
C(8) H(13) 2.6444 .
C(8) H(13) 3.5613 66502
C(8) H(8) 2.7667 .
C(8) H(9) 3.4065 .
C(8) H(7) 3.2291 .
C(8) H(15) 3.0828 46501
C(12) H(5) 3.0744 54501
C(12) H(4) 3.3393 64501
C(12) H(10) 3.2779 64501
C(12) H(11) 3.4979 64501
C(12) H(8) 3.1078 65501
C(12) H(14) 2.0332 .
C(12) H(16) 2.0684 .
C(12) H(17) 3.2505 .
C(2) H(3) 2.1120 .
C(2) H(6) 3.4227 .
C(2) H(5) 2.7345 .
C(2) H(4) 2.7889 .
C(2) H(10) 3.4599 65501
C(2) H(11) 3.1533 65501
C(2) H(9) 3.1091 56501
C(2) H(7) 2.9304 .
C(9) H(2) 3.4843 45501
C(9) H(2) 3.5055 76502
C(9) H(1) 3.3085 76502
C(9) H(10) 3.0900 .
C(9) H(11) 2.6667 .
C(9) H(11) 3.4891 66502
C(9) H(12) 3.3343 65502
C(9) H(8) 3.0355 .
C(9) H(9) 2.6057 .
C(9) H(14) 2.8482 45501
C(9) H(14) 2.9827 75502
C(5) H(3) 2.4512 .
C(5) H(2) 3.2458 .
C(5) H(10) 3.3399 .
C(5) H(12) 3.5834 75502
C(5) H(8) 2.0978 .
C(5) H(9) 2.1157 .
C(5) H(14) 2.6981 .
C(5) H(18) 2.7087 .
C(7) H(3) 3.4680 45501
C(7) H(10) 2.0933 .
C(7) H(11) 2.1350 .
C(7) H(12) 2.0117 .
C(7) H(13) 1.9928 .
C(7) H(8) 2.0309 .
C(7) H(9) 2.1053 .
C(7) H(7) 2.7611 .
C(7) H(14) 3.3480 45501
C(13) H(5) 2.9473 54501
C(13) H(4) 3.5244 64501
C(13) H(14) 3.2610 .
C(13) H(15) 2.1153 .
C(13) H(18) 3.3539 .
C(13) H(17) 2.0341 .
C(3) H(6) 2.1077 .
C(3) H(5) 2.0797 .
C(3) H(4) 2.0881 .
C(3) H(2) 2.0923 .
C(3) H(1) 2.1556 .
C(3) H(10) 3.2086 65501
C(3) H(7) 2.6428 .
C(3) H(18) 3.4668 .
C(15) H(3) 3.0306 .
C(15) H(6) 3.3510 .
C(15) H(5) 3.1070 54501
C(15) H(8) 2.9019 .
C(15) H(9) 3.5685 .
C(15) H(7) 3.2996 .
C(15) H(14) 3.2682 .
C(15) H(16) 3.3556 .
C(15) H(18) 2.7943 75602
C(15) H(17) 2.0356 .
C(15) H(17) 3.5752 75602
C(4) H(3) 2.1098 .
C(4) H(6) 3.3717 76602
C(4) H(4) 3.5675 76602
C(4) H(2) 3.3108 .
C(4) H(1) 2.6533 .
C(4) H(15) 3.4332 46501
C(14) H(6) 3.5283 75602
C(14) H(5) 2.9426 54501
C(14) H(15) 3.3266 .
C(14) H(16) 2.1328 .
C(14) H(18) 2.1152 .
C(14) H(18) 3.0114 75602
H(3) C(10) 2.4925 .
H(3) C(8) 3.1333 65501
H(3) C(7) 3.4680 65501
H(6) C(4) 3.3717 76602
H(6) C(14) 3.5283 75602
H(5) C(10) 3.2786 56501
H(5) C(11) 3.2389 56501
H(5) C(12) 3.0744 56501
H(5) C(13) 2.9473 56501
H(5) C(15) 3.1070 56501
H(5) C(14) 2.9426 56501
H(4) C(12) 3.3393 46501
H(4) C(13) 3.5244 46501
H(4) C(4) 3.5675 76602
H(2) O(1) 2.5758 76502
H(2) C(1) 3.1672 76502
H(2) C(8) 3.3186 65501
H(2) C(8) 3.5887 76502
H(2) C(9) 3.4843 65501
H(2) C(9) 3.5055 76502
H(1) C(10) 3.3890 56501
H(1) C(11) 3.1319 56501
H(1) C(6) 3.3215 56501
H(1) C(9) 3.3085 76502
H(10) C(12) 3.2779 46501
H(10) C(2) 3.4599 45501
H(10) C(3) 3.2086 45501
H(11) C(12) 3.4979 46501
H(11) C(2) 3.1533 45501
H(11) C(9) 3.4891 66502
H(12) O(1) 2.6855 54501
H(12) C(11) 3.5102 45501
H(12) C(11) 3.4146 75502
H(12) C(9) 3.3343 65502
H(12) C(5) 3.5834 75502
H(13) O(1) 2.7249 66502
H(13) C(11) 3.5943 75502
H(13) C(8) 3.5613 66502
H(8) C(10) 2.6956 .
H(8) C(11) 3.5177 45501
H(8) C(12) 3.1078 45501
H(9) O(1) 2.8053 54501
H(9) C(1) 3.0448 54501
H(9) C(10) 2.7590 .
H(9) C(2) 3.1091 54501
H(7) O(1) 2.7011 76502
H(7) C(10) 2.0570 .
H(14) O(1) 3.3408 64501
H(14) C(10) 2.0501 .
H(14) C(9) 2.8482 65501
H(14) C(9) 2.9827 75502
H(14) C(7) 3.3480 65501
H(15) O(1) 2.9217 64501
H(15) N(2) 3.5532 64501
H(15) N(1) 2.7006 64501
H(15) C(1) 2.7902 64501
H(15) C(10) 3.2893 .
H(15) C(6) 3.3674 65501
H(15) C(8) 3.0828 64501
H(15) C(4) 3.4332 64501
H(18) C(10) 2.1243 .
H(18) C(15) 2.7943 75602
H(18) C(14) 3.0114 75602
H(17) N(2) 3.1947 75602
H(17) C(10) 3.2733 .
H(17) C(15) 3.5752 75602

loop_
_geom_torsion_atom_site_label_1
_geom_torsion_atom_site_label_2
_geom_torsion_atom_site_label_3
_geom_torsion_atom_site_label_4
_geom_torsion
C(5) N(2) N(1) C(1) -101.2(1)
C(5) N(2) N(1) C(8) 64.6(1)
C(3) N(2) N(1) C(1) 19.2(1)
C(3) N(2) N(1) C(8) -175.1(1)
N(1) N(2) C(5) C(10) 179.1(1)
N(1) N(2) C(5) C(6) -60.1(1)
C(3) N(2) C(5) C(10) 65.9(1)
C(3) N(2) C(5) C(6) -173.29(9)
N(1) N(2) C(3) C(2) -26.1(1)
N(1) N(2) C(3) C(4) 94.9(1)
C(5) N(2) C(3) C(2) 90.8(1)
C(5) N(2) C(3) C(4) -148.2(1)
N(2) N(1) C(1) O(1) 178.6(1)
N(2) N(1) C(1) C(2) -3.4(2)
C(8) N(1) C(1) O(1) 14.6(2)
C(8) N(1) C(1) C(2) -167.4(1)
N(2) N(1) C(8) C(7) -55.9(1)
C(1) N(1) C(8) C(7) 108.0(1)
O(1) C(1) C(2) C(3) 164.4(2)
N(1) C(1) C(2) C(3) -13.5(2)
C(5) C(10) C(11) C(12) 177.9(1)
C(15) C(10) C(11) C(12) -1.5(2)
C(11) C(10) C(5) N(2) -133.8(1)
C(11) C(10) C(5) C(6) 108.0(2)
C(15) C(10) C(5) N(2) 45.5(2)
C(15) C(10) C(5) C(6) -72.6(2)
C(11) C(10) C(15) C(14) 1.8(3)
C(5) C(10) C(15) C(14) -177.5(2)
C(10) C(11) C(12) C(13) -0.5(2)
C(7) C(6) C(5) N(2) 55.0(1)
C(7) C(6) C(5) C(10) 173.8(1)
C(5) C(6) C(7) C(8) -49.7(2)
C(5) C(6) C(7) C(9) 130.4(2)
N(1) C(8) C(7) C(6) 47.0(1)
N(1) C(8) C(7) C(9) -133.1(1)
C(11) C(12) C(13) C(14) 2.2(3)
C(1) C(2) C(3) N(2) 24.6(1)
C(1) C(2) C(3) C(4) -94.1(1)
C(12) C(13) C(14) C(15) -1.9(3)
C(10) C(15) C(14) C(13) -0.2(3)
